data_7026687
loop_
_publ_author_name
'Saparov, Bayrammurad'
'Bobev, Svilen'

_publ_section_title
;
 Synthesis, crystal and electronic structures of the new quaternary phases
 A5Cd2Sb5F (A = Sr, Ba, Eu), and Ba5Cd2Sb5O(x) (0.5&lt;x&lt;0.7).
;
_journal_issue 47
_journal_name_full 'Dalton transactions (Cambridge, England : 2003)'
_journal_page_first 11335
_journal_page_last 11343
_journal_paper_doi 10.1039/c0dt00595a
_journal_volume 39
_journal_year 2010
_chemical_formula_moiety 'Cd2 Sb5, F, 5(Sr) '
_chemical_formula_sum 'Cd2 F Sb5 Sr5'
_chemical_formula_weight 1290.65
_chemical_name_systematic
;
?
;
_space_group_IT_number 63
_symmetry_cell_setting orthorhombic
_symmetry_space_group_name_Hall '-C 2c 2'
_symmetry_space_group_name_H-M 'C m c m'
_atom_sites_solution_primary direct
_atom_sites_solution_secondary difmap
_audit_creation_method SHELXL-97
_cell_angle_alpha 90.00
_cell_angle_beta 90.00
_cell_angle_gamma 90.00
_cell_formula_units_Z 4
_cell_length_a 4.7580(19)
_cell_length_b 22.145(9)
_cell_length_c 14.727(6)
_cell_measurement_reflns_used 1141
_cell_measurement_temperature 120(2)
_cell_measurement_theta_max 28.46
_cell_measurement_theta_min 1.84
_cell_volume 1551.7(11)
_computing_cell_refinement 'Bruker SMART'
_computing_data_collection 'Bruker SMART'
_computing_data_reduction 'Bruker SAINT'
_computing_molecular_graphics 'Bruker SHELXTL'
_computing_publication_material 'Bruker SHELXTL'
_computing_structure_refinement 'SHELXL-97 (Sheldrick, 1997)'
_computing_structure_solution 'SHELXS-97 (Sheldrick, 1990)'
_diffrn_ambient_temperature 120(2)
_diffrn_measured_fraction_theta_full 1.000
_diffrn_measured_fraction_theta_max 1.000
_diffrn_measurement_device_type 'CCD area detector'
_diffrn_measurement_method 'phi and omega scans'
_diffrn_radiation_monochromator graphite
_diffrn_radiation_source 'fine-focus sealed tube'
_diffrn_radiation_type MoK\a
_diffrn_radiation_wavelength 0.71073
_diffrn_reflns_av_R_equivalents 0.0398
_diffrn_reflns_av_sigmaI/netI 0.0206
_diffrn_reflns_limit_h_max 6
_diffrn_reflns_limit_h_min -6
_diffrn_reflns_limit_k_max 29
_diffrn_reflns_limit_k_min -29
_diffrn_reflns_limit_l_max 19
_diffrn_reflns_limit_l_min -19
_diffrn_reflns_number 10664
_diffrn_reflns_theta_full 28.46
_diffrn_reflns_theta_max 28.46
_diffrn_reflns_theta_min 1.84
_exptl_absorpt_coefficient_mu 28.229
_exptl_absorpt_correction_T_max 0.3215
_exptl_absorpt_correction_T_min 0.1810
_exptl_absorpt_correction_type multi-scan
_exptl_absorpt_process_details
;
SADABS (Sheldrick, 2003)
;
_exptl_crystal_colour black
_exptl_crystal_density_diffrn 5.524
_exptl_crystal_density_method 'not measured'
_exptl_crystal_description irregular
_exptl_crystal_F_000 2200
_exptl_crystal_size_max 0.09
_exptl_crystal_size_mid 0.06
_exptl_crystal_size_min 0.05
_refine_diff_density_max 0.994
_refine_diff_density_min -1.129
_refine_diff_density_rms 0.268
_refine_ls_extinction_coef 0.000284(18)
_refine_ls_extinction_expression Fc^*^=kFc[1+0.001xFc^2^\l^3^/sin(2\q)]^-1/4^
_refine_ls_extinction_method SHELXL
_refine_ls_goodness_of_fit_ref 1.082
_refine_ls_matrix_type full
_refine_ls_number_parameters 46
_refine_ls_number_reflns 1141
_refine_ls_number_restraints 0
_refine_ls_restrained_S_all 1.082
_refine_ls_R_factor_all 0.0217
_refine_ls_R_factor_gt 0.0167
_refine_ls_shift/su_max 0.002
_refine_ls_shift/su_mean 0.000
_refine_ls_structure_factor_coef Fsqd
_refine_ls_weighting_details 'calc w=1/[\s^2^(Fo^2^)+(0.0159P)^2^+0.0000P] where P=(Fo^2^+2Fc^2^)/3'
_refine_ls_weighting_scheme calc
_refine_ls_wR_factor_gt 0.0347
_refine_ls_wR_factor_ref 0.0355
_reflns_number_gt 1008
_reflns_number_total 1141
_reflns_threshold_expression >2sigma(I)
_cod_data_source_file c0dt00595a.txt
_cod_data_source_block Sr5Cd2Sb5F
_cod_original_cell_volume 1551.8(11)
_cod_original_sg_symbol_Hall -C2c2
_cod_original_sg_symbol_H-M Cmcm
_cod_database_code 7026687

loop_
_symmetry_equiv_pos_as_xyz
'x, y, z'
'-x, -y, z+1/2'
'-x, y, -z+1/2'
'x, -y, -z'
'x+1/2, y+1/2, z'
'-x+1/2, -y+1/2, z+1/2'
'-x+1/2, y+1/2, -z+1/2'
'x+1/2, -y+1/2, -z'
'-x, -y, -z'
'x, y, -z-1/2'
'x, -y, z-1/2'
'-x, y, z'
'-x+1/2, -y+1/2, -z'
'x+1/2, y+1/2, -z-1/2'
'x+1/2, -y+1/2, z-1/2'
'-x+1/2, y+1/2, z'

loop_
_atom_site_label
_atom_site_type_symbol
_atom_site_fract_x
_atom_site_fract_y
_atom_site_fract_z
_atom_site_U_iso_or_equiv
_atom_site_adp_type
_atom_site_occupancy
_atom_site_symmetry_multiplicity
_atom_site_calc_flag
_atom_site_refinement_flags
Sb1 Sb 0.0000 0.149360(15) 0.01877(2) 0.00847(9) Uani 1 2 d S
Sb2 Sb 0.0000 0.494566(14) 0.15472(2) 0.00940(9) Uani 1 2 d S
Sb3 Sb 0.0000 0.29342(2) 0.2500 0.00824(11) Uani 1 4 d S
Cd1 Cd 0.0000 0.367921(16) 0.08579(2) 0.01001(9) Uani 1 2 d S
Sr1 Sr 0.0000 0.27137(2) 0.61987(3) 0.00895(11) Uani 1 2 d S
Sr2 Sr 0.0000 0.10062(3) 0.2500 0.01104(15) Uani 1 4 d S
Sr3 Sr 0.0000 0.90247(3) 0.2500 0.00924(14) Uani 1 4 d S
Sr4 Sr 0.0000 0.0000 0.0000 0.00922(14) Uani 1 4 d S
F1 F 0.0000 0.65550(17) 0.2500 0.0127(9) Uani 1 4 d S

loop_
_atom_site_aniso_label
_atom_site_aniso_U_11
_atom_site_aniso_U_22
_atom_site_aniso_U_33
_atom_site_aniso_U_23
_atom_site_aniso_U_13
_atom_site_aniso_U_12
Sb1 0.00791(17) 0.00920(16) 0.00829(17) -0.00043(12) 0.000 0.000
Sb2 0.00951(17) 0.01102(17) 0.00767(16) 0.00044(12) 0.000 0.000
Sb3 0.0080(2) 0.0091(2) 0.0077(2) 0.000 0.000 0.000
Cd1 0.00937(19) 0.01212(18) 0.00854(19) -0.00065(14) 0.000 0.000
Sr1 0.0095(2) 0.0096(2) 0.0078(2) 0.00017(18) 0.000 0.000
Sr2 0.0131(3) 0.0106(3) 0.0094(3) 0.000 0.000 0.000
Sr3 0.0081(3) 0.0082(3) 0.0114(3) 0.000 0.000 0.000
Sr4 0.0100(3) 0.0102(3) 0.0075(3) 0.0005(2) 0.000 0.000
F1 0.016(2) 0.011(2) 0.011(2) 0.000 0.000 0.000

loop_
_atom_type_symbol
_atom_type_description
_atom_type_scat_dispersion_real
_atom_type_scat_dispersion_imag
_atom_type_scat_source
F F 0.0171 0.0103 'International Tables Vol C Tables 4.2.6.8 and 6.1.1.4'
Sr Sr -1.5307 3.2498 'International Tables Vol C Tables 4.2.6.8 and 6.1.1.4'
Cd Cd -0.8075 1.2024 'International Tables Vol C Tables 4.2.6.8 and 6.1.1.4'
Sb Sb -0.5866 1.5461 'International Tables Vol C Tables 4.2.6.8 and 6.1.1.4'

loop_
_geom_angle_atom_site_label_1
_geom_angle_atom_site_label_2
_geom_angle_atom_site_label_3
_geom_angle
_geom_angle_site_symmetry_1
_geom_angle_site_symmetry_3
Cd1 Sb1 Cd1 112.60(3) 13_455 13
Cd1 Sb1 Sr1 155.652(18) 13_455 6_554
Cd1 Sb1 Sr1 73.46(3) 13 6_554
Cd1 Sb1 Sr1 73.46(3) 13_455 6_454
Cd1 Sb1 Sr1 155.652(18) 13 6_454
Sr1 Sb1 Sr1 91.89(3) 6_554 6_454
Cd1 Sb1 Sr4 79.735(11) 13_455 .
Cd1 Sb1 Sr4 79.735(11) 13 .
Sr1 Sb1 Sr4 124.465(16) 6_554 .
Sr1 Sb1 Sr4 124.465(16) 6_454 .
Cd1 Sb1 Sr1 77.415(19) 13_455 10_556
Cd1 Sb1 Sr1 77.415(19) 13 10_556
Sr1 Sb1 Sr1 81.26(3) 6_554 10_556
Sr1 Sb1 Sr1 81.26(3) 6_454 10_556
Sr4 Sb1 Sr1 138.15(2) . 10_556
Cd1 Sb1 Sr2 118.222(18) 13_455 .
Cd1 Sb1 Sr2 118.222(18) 13 .
Sr1 Sb1 Sr2 74.42(2) 6_554 .
Sr1 Sb1 Sr2 74.42(2) 6_454 .
Sr4 Sb1 Sr2 77.190(17) . .
Sr1 Sb1 Sr2 144.663(18) 10_556 .
Sb2 Sb2 Cd1 109.898(15) 10_556 .
Sb2 Sb2 Sr4 133.729(16) 10_556 5_455
Cd1 Sb2 Sr4 78.409(13) . 5_455
Sb2 Sb2 Sr4 133.729(17) 10_556 5
Cd1 Sb2 Sr4 78.409(14) . 5
Sr4 Sb2 Sr4 92.39(3) 5_455 5
Sb2 Sb2 Sr3 65.877(12) 10_556 5_445
Cd1 Sb2 Sr3 65.20(2) . 5_445
Sr4 Sb2 Sr3 78.70(3) 5_455 5_445
Sr4 Sb2 Sr3 143.540(18) 5 5_445
Sb2 Sb2 Sr3 65.877(12) 10_556 5_545
Cd1 Sb2 Sr3 65.20(2) . 5_545
Sr4 Sb2 Sr3 143.540(18) 5_455 5_545
Sr4 Sb2 Sr3 78.70(3) 5 5_545
Sr3 Sb2 Sr3 87.72(3) 5_445 5_545
Sb2 Sb2 Sr2 67.229(12) 10_556 5
Cd1 Sb2 Sr2 137.803(16) . 5
Sr4 Sb2 Sr2 135.845(19) 5_455 5
Sr4 Sb2 Sr2 76.72(2) 5 5
Sr3 Sb2 Sr2 132.94(2) 5_445 5
Sr3 Sb2 Sr2 76.82(3) 5_545 5
Sb2 Sb2 Sr2 67.229(12) 10_556 5_455
Cd1 Sb2 Sr2 137.803(16) . 5_455
Sr4 Sb2 Sr2 76.72(2) 5_455 5_455
Sr4 Sb2 Sr2 135.845(19) 5 5_455
Sr3 Sb2 Sr2 76.82(3) 5_445 5_455
Sr3 Sb2 Sr2 132.94(2) 5_545 5_455
Sr2 Sb2 Sr2 82.02(3) 5 5_455
Cd1 Sb3 Cd1 111.39(4) . 10_556
Cd1 Sb3 Sr1 76.73(2) . 6_454
Cd1 Sb3 Sr1 135.124(15) 10_556 6_454
Cd1 Sb3 Sr1 135.124(15) . 13_556
Cd1 Sb3 Sr1 76.73(2) 10_556 13_556
Sr1 Sb3 Sr1 129.69(3) 6_454 13_556
Cd1 Sb3 Sr1 135.124(15) . 13_456
Cd1 Sb3 Sr1 76.73(2) 10_556 13_456
Sr1 Sb3 Sr1 69.20(3) 6_454 13_456
Sr1 Sb3 Sr1 89.64(3) 13_556 13_456
Cd1 Sb3 Sr1 76.73(2) . 6_554
Cd1 Sb3 Sr1 135.124(16) 10_556 6_554
Sr1 Sb3 Sr1 89.64(3) 6_454 6_554
Sr1 Sb3 Sr1 69.20(3) 13_556 6_554
Sr1 Sb3 Sr1 129.69(3) 13_456 6_554
Cd1 Sb3 Sr3 66.328(17) . 5_545
Cd1 Sb3 Sr3 66.328(17) 10_556 5_545
Sr1 Sb3 Sr3 142.892(16) 6_454 5_545
Sr1 Sb3 Sr3 78.94(3) 13_556 5_545
Sr1 Sb3 Sr3 142.892(16) 13_456 5_545
Sr1 Sb3 Sr3 78.94(3) 6_554 5_545
Cd1 Sb3 Sr3 66.328(18) . 5_445
Cd1 Sb3 Sr3 66.328(17) 10_556 5_445
Sr1 Sb3 Sr3 78.94(3) 6_454 5_445
Sr1 Sb3 Sr3 142.892(16) 13_556 5_445
Sr1 Sb3 Sr3 78.94(3) 13_456 5_445
Sr1 Sb3 Sr3 142.892(16) 6_554 5_445
Sr3 Sb3 Sr3 89.14(4) 5_545 5_445
Sb1 Cd1 Sb1 112.59(3) 13_455 13
Sb1 Cd1 Sb3 111.680(19) 13_455 .
Sb1 Cd1 Sb3 111.680(19) 13 .
Sb1 Cd1 Sb2 108.006(14) 13_455 .
Sb1 Cd1 Sb2 108.006(13) 13 .
Sb3 Cd1 Sb2 104.41(3) . .
Sb1 Cd1 Sr3 166.668(12) 13_455 5_545
Sb1 Cd1 Sr3 80.49(3) 13 5_545
Sb3 Cd1 Sr3 63.23(2) . 5_545
Sb2 Cd1 Sr3 63.668(14) . 5_545
Sb1 Cd1 Sr3 80.49(3) 13_455 5_445
Sb1 Cd1 Sr3 166.668(12) 13 5_445
Sb3 Cd1 Sr3 63.23(2) . 5_445
Sb2 Cd1 Sr3 63.668(14) . 5_445
Sr3 Cd1 Sr3 86.33(3) 5_545 5_445
Sb1 Cd1 Sr1 58.861(17) 13_455 10_556
Sb1 Cd1 Sr1 58.861(16) 13 10_556
Sb3 Cd1 Sr1 110.48(3) . 10_556
Sb2 Cd1 Sr1 145.116(16) . 10_556
Sr3 Cd1 Sr1 134.028(17) 5_545 10_556
Sr3 Cd1 Sr1 134.028(17) 5_445 10_556
Sb1 Cd1 Sr1 57.303(18) 13_455 6_454
Sb1 Cd1 Sr1 117.88(2) 13 6_454
Sb3 Cd1 Sr1 56.758(16) . 6_454
Sb2 Cd1 Sr1 134.026(19) . 6_454
Sr3 Cd1 Sr1 119.89(2) 5_545 6_454
Sr3 Cd1 Sr1 70.71(2) 5_445 6_454
Sr1 Cd1 Sr1 69.60(2) 10_556 6_454
Sb1 Cd1 Sr1 117.88(2) 13_455 6_554
Sb1 Cd1 Sr1 57.303(17) 13 6_554
Sb3 Cd1 Sr1 56.758(16) . 6_554
Sb2 Cd1 Sr1 134.026(19) . 6_554
Sr3 Cd1 Sr1 70.71(2) 5_545 6_554
Sr3 Cd1 Sr1 119.89(2) 5_445 6_554
Sr1 Cd1 Sr1 69.60(2) 10_556 6_554
Sr1 Cd1 Sr1 74.56(3) 6_454 6_554
Sb1 Cd1 Sr4 115.15(2) 13_455 5
Sb1 Cd1 Sr4 55.22(2) 13 5
Sb3 Cd1 Sr4 132.614(13) . 5
Sb2 Cd1 Sr4 54.30(2) . 5
Sr3 Cd1 Sr4 69.50(2) 5_545 5
Sr3 Cd1 Sr4 117.93(2) 5_445 5
Sr1 Cd1 Sr4 99.47(2) 10_556 5
Sr1 Cd1 Sr4 168.721(13) 6_454 5
Sr1 Cd1 Sr4 104.83(3) 6_554 5
Sb1 Cd1 Sr4 55.22(2) 13_455 5_455
Sb1 Cd1 Sr4 115.15(2) 13 5_455
Sb3 Cd1 Sr4 132.614(13) . 5_455
Sb2 Cd1 Sr4 54.30(2) . 5_455
Sr3 Cd1 Sr4 117.93(2) 5_545 5_455
Sr3 Cd1 Sr4 69.50(2) 5_445 5_455
Sr1 Cd1 Sr4 99.47(2) 10_556 5_455
Sr1 Cd1 Sr4 104.83(3) 6_454 5_455
Sr1 Cd1 Sr4 168.721(13) 6_554 5_455
Sr4 Cd1 Sr4 73.49(3) 5 5_455
F1 Sr1 Sb1 90.08(5) 9_566 6
F1 Sr1 Sb1 90.08(5) 9_566 6_455
Sb1 Sr1 Sb1 91.89(3) 6 6_455
F1 Sr1 Sb3 80.83(5) 9_566 13_556
Sb1 Sr1 Sb3 88.53(3) 6 13_556
Sb1 Sr1 Sb3 170.898(18) 6_455 13_556
F1 Sr1 Sb3 80.83(5) 9_566 13_456
Sb1 Sr1 Sb3 170.898(18) 6 13_456
Sb1 Sr1 Sb3 88.53(3) 6_455 13_456
Sb3 Sr1 Sb3 89.64(3) 13_556 13_456
F1 Sr1 Sb1 167.27(7) 9_566 10_556
Sb1 Sr1 Sb1 98.74(3) 6 10_556
Sb1 Sr1 Sb1 98.74(3) 6_455 10_556
Sb3 Sr1 Sb1 90.18(3) 13_556 10_556
Sb3 Sr1 Sb1 90.18(3) 13_456 10_556
F1 Sr1 Cd1 104.58(8) 9_566 10_556
Sb1 Sr1 Cd1 47.680(15) 6 10_556
Sb1 Sr1 Cd1 47.680(15) 6_455 10_556
Sb3 Sr1 Cd1 135.159(15) 13_556 10_556
Sb3 Sr1 Cd1 135.159(15) 13_456 10_556
Sb1 Sr1 Cd1 88.14(3) 10_556 10_556
F1 Sr1 Sr1 40.20(7) 9_566 10_557
Sb1 Sr1 Sr1 116.731(15) 6 10_557
Sb1 Sr1 Sr1 116.731(15) 6_455 10_557
Sb3 Sr1 Sr1 55.400(15) 13_556 10_557
Sb3 Sr1 Sr1 55.400(15) 13_456 10_557
Sb1 Sr1 Sr1 127.076(19) 10_556 10_557
Cd1 Sr1 Sr1 144.782(18) 10_556 10_557
F1 Sr1 Cd1 127.19(5) 9_566 6_455
Sb1 Sr1 Cd1 142.59(2) 6 6_455
Sb1 Sr1 Cd1 85.62(3) 6_455 6_455
Sb3 Sr1 Cd1 99.53(3) 13_556 6_455
Sb3 Sr1 Cd1 46.508(17) 13_456 6_455
Sb1 Sr1 Cd1 45.282(17) 10_556 6_455
Cd1 Sr1 Cd1 110.40(2) 10_556 6_455
Sr1 Sr1 Cd1 97.341(9) 10_557 6_455
F1 Sr1 Cd1 127.19(5) 9_566 6
Sb1 Sr1 Cd1 85.62(3) 6 6
Sb1 Sr1 Cd1 142.59(2) 6_455 6
Sb3 Sr1 Cd1 46.508(17) 13_556 6
Sb3 Sr1 Cd1 99.53(3) 13_456 6
Sb1 Sr1 Cd1 45.282(17) 10_556 6
Cd1 Sr1 Cd1 110.40(2) 10_556 6
Sr1 Sr1 Cd1 97.341(9) 10_557 6
Cd1 Sr1 Cd1 74.56(3) 6_455 6
F1 Sr1 Sr2 37.79(3) 9_566 13_556
Sb1 Sr1 Sr2 55.66(2) 6 13_556
Sb1 Sr1 Sr2 104.86(3) 6_455 13_556
Sb3 Sr1 Sr2 68.02(3) 13_556 13_556
Sb3 Sr1 Sr2 115.49(3) 13_456 13_556
Sb1 Sr1 Sr2 145.078(14) 10_556 13_556
Cd1 Sr1 Sr2 89.05(3) 10_556 13_556
Sr1 Sr1 Sr2 62.623(13) 10_557 13_556
Cd1 Sr1 Sr2 159.838(16) 6_455 13_556
Cd1 Sr1 Sr2 104.31(3) 6 13_556
F1 Sr1 Sr2 37.79(3) 9_566 13_456
Sb1 Sr1 Sr2 104.86(3) 6 13_456
Sb1 Sr1 Sr2 55.66(2) 6_455 13_456
Sb3 Sr1 Sr2 115.49(3) 13_556 13_456
Sb3 Sr1 Sr2 68.02(3) 13_456 13_456
Sb1 Sr1 Sr2 145.078(14) 10_556 13_456
Cd1 Sr1 Sr2 89.05(3) 10_556 13_456
Sr1 Sr1 Sr2 62.623(13) 10_557 13_456
Cd1 Sr1 Sr2 104.31(3) 6_455 13_456
Cd1 Sr1 Sr2 159.838(16) 6 13_456
Sr2 Sr1 Sr2 69.62(3) 13_556 13_456
F1 Sr2 F1 125.88(15) 5_545 5_445
F1 Sr2 Sb1 82.10(2) 5_545 10_556
F1 Sr2 Sb1 82.10(2) 5_445 10_556
F1 Sr2 Sb1 82.10(2) 5_545 .
F1 Sr2 Sb1 82.10(2) 5_445 .
Sb1 Sr2 Sb1 144.83(3) 10_556 .
F1 Sr2 Sb2 151.53(5) 5_545 5_445
F1 Sr2 Sb2 73.16(7) 5_445 5_445
Sb1 Sr2 Sb2 124.379(12) 10_556 5_445
Sb1 Sr2 Sb2 80.025(19) . 5_445
F1 Sr2 Sb2 151.53(5) 5_545 14_446
F1 Sr2 Sb2 73.16(7) 5_445 14_446
Sb1 Sr2 Sb2 80.025(19) 10_556 14_446
Sb1 Sr2 Sb2 124.379(12) . 14_446
Sb2 Sr2 Sb2 45.54(2) 5_445 14_446
F1 Sr2 Sb2 73.16(7) 5_545 5_545
F1 Sr2 Sb2 151.53(5) 5_445 5_545
Sb1 Sr2 Sb2 124.379(12) 10_556 5_545
Sb1 Sr2 Sb2 80.025(19) . 5_545
Sb2 Sr2 Sb2 82.02(3) 5_445 5_545
Sb2 Sr2 Sb2 99.25(3) 14_446 5_545
F1 Sr2 Sb2 73.16(7) 5_545 14_546
F1 Sr2 Sb2 151.53(5) 5_445 14_546
Sb1 Sr2 Sb2 80.025(18) 10_556 14_546
Sb1 Sr2 Sb2 124.379(12) . 14_546
Sb2 Sr2 Sb2 99.25(3) 5_445 14_546
Sb2 Sr2 Sb2 82.02(3) 14_446 14_546
Sb2 Sr2 Sb2 45.54(2) 5_545 14_546
F1 Sr2 Sr1 35.13(5) 5_545 13_556
F1 Sr2 Sr1 101.47(7) 5_445 13_556
Sb1 Sr2 Sr1 49.919(11) 10_556 13_556
Sb1 Sr2 Sr1 103.46(2) . 13_556
Sb2 Sr2 Sr1 173.305(8) 5_445 13_556
Sb2 Sr2 Sr1 129.59(2) 14_446 13_556
Sb2 Sr2 Sr1 104.12(3) 5_545 13_556
Sb2 Sr2 Sr1 83.57(3) 14_546 13_556
F1 Sr2 Sr1 35.13(5) 5_545 6_554
F1 Sr2 Sr1 101.47(7) 5_445 6_554
Sb1 Sr2 Sr1 103.46(2) 10_556 6_554
Sb1 Sr2 Sr1 49.919(11) . 6_554
Sb2 Sr2 Sr1 129.59(2) 5_445 6_554
Sb2 Sr2 Sr1 173.305(8) 14_446 6_554
Sb2 Sr2 Sr1 83.57(3) 5_545 6_554
Sb2 Sr2 Sr1 104.12(3) 14_546 6_554
Sr1 Sr2 Sr1 54.75(3) 13_556 6_554
F1 Sr2 Sr1 101.47(7) 5_545 13_456
F1 Sr2 Sr1 35.13(5) 5_445 13_456
Sb1 Sr2 Sr1 49.919(11) 10_556 13_456
Sb1 Sr2 Sr1 103.46(2) . 13_456
Sb2 Sr2 Sr1 104.12(3) 5_445 13_456
Sb2 Sr2 Sr1 83.57(3) 14_446 13_456
Sb2 Sr2 Sr1 173.305(8) 5_545 13_456
Sb2 Sr2 Sr1 129.59(2) 14_546 13_456
Sr1 Sr2 Sr1 69.62(3) 13_556 13_456
Sr1 Sr2 Sr1 94.28(3) 6_554 13_456
F1 Sr2 Sr1 101.47(7) 5_545 6_454
F1 Sr2 Sr1 35.13(5) 5_445 6_454
Sb1 Sr2 Sr1 103.46(2) 10_556 6_454
Sb1 Sr2 Sr1 49.919(12) . 6_454
Sb2 Sr2 Sr1 83.57(3) 5_445 6_454
Sb2 Sr2 Sr1 104.12(3) 14_446 6_454
Sb2 Sr2 Sr1 129.59(2) 5_545 6_454
Sb2 Sr2 Sr1 173.305(8) 14_546 6_454
Sr1 Sr2 Sr1 94.28(3) 13_556 6_454
Sr1 Sr2 Sr1 69.62(3) 6_554 6_454
Sr1 Sr2 Sr1 54.75(3) 13_456 6_454
Sb3 Sr3 Sb3 89.14(4) 5_455 5
Sb3 Sr3 Sb2 155.429(13) 5_455 14_556
Sb3 Sr3 Sb2 86.38(3) 5 14_556
Sb3 Sr3 Sb2 155.429(13) 5_455 5
Sb3 Sr3 Sb2 86.38(3) 5 5
Sb2 Sr3 Sb2 48.24(2) 14_556 5
Sb3 Sr3 Sb2 86.38(3) 5_455 14_456
Sb3 Sr3 Sb2 155.429(13) 5 14_456
Sb2 Sr3 Sb2 87.72(3) 14_556 14_456
Sb2 Sr3 Sb2 107.11(3) 5 14_456
Sb3 Sr3 Sb2 86.38(3) 5_455 5_455
Sb3 Sr3 Sb2 155.429(13) 5 5_455
Sb2 Sr3 Sb2 107.11(3) 14_556 5_455
Sb2 Sr3 Sb2 87.72(3) 5 5_455
Sb2 Sr3 Sb2 48.24(2) 14_456 5_455
Sb3 Sr3 Cd1 50.444(16) 5_455 5_455
Sb3 Sr3 Cd1 108.87(3) 5 5_455
Sb2 Sr3 Cd1 152.737(19) 14_556 5_455
Sb2 Sr3 Cd1 108.69(3) 5 5_455
Sb2 Sr3 Cd1 86.61(3) 14_456 5_455
Sb2 Sr3 Cd1 51.13(2) 5_455 5_455
Sb3 Sr3 Cd1 108.87(3) 5_455 14_556
Sb3 Sr3 Cd1 50.444(16) 5 14_556
Sb2 Sr3 Cd1 51.13(2) 14_556 14_556
Sb2 Sr3 Cd1 86.61(3) 5 14_556
Sb2 Sr3 Cd1 108.69(3) 14_456 14_556
Sb2 Sr3 Cd1 152.737(19) 5_455 14_556
Cd1 Sr3 Cd1 154.58(3) 5_455 14_556
Sb3 Sr3 Cd1 108.87(3) 5_455 5
Sb3 Sr3 Cd1 50.444(16) 5 5
Sb2 Sr3 Cd1 86.61(3) 14_556 5
Sb2 Sr3 Cd1 51.13(2) 5 5
Sb2 Sr3 Cd1 152.737(19) 14_456 5
Sb2 Sr3 Cd1 108.69(3) 5_455 5
Cd1 Sr3 Cd1 86.33(3) 5_455 5
Cd1 Sr3 Cd1 88.12(3) 14_556 5
Sb3 Sr3 Cd1 50.444(16) 5_455 14_456
Sb3 Sr3 Cd1 108.87(3) 5 14_456
Sb2 Sr3 Cd1 108.69(3) 14_556 14_456
Sb2 Sr3 Cd1 152.737(19) 5 14_456
Sb2 Sr3 Cd1 51.13(2) 14_456 14_456
Sb2 Sr3 Cd1 86.61(3) 5_455 14_456
Cd1 Sr3 Cd1 88.12(3) 5_455 14_456
Cd1 Sr3 Cd1 86.33(3) 14_556 14_456
Cd1 Sr3 Cd1 154.58(3) 5 14_456
Sb3 Sr3 Sr4 111.128(14) 5_455 2_565
Sb3 Sr3 Sr4 111.128(14) 5 2_565
Sb2 Sr3 Sr4 49.227(13) 14_556 2_565
Sb2 Sr3 Sr4 92.98(2) 5 2_565
Sb2 Sr3 Sr4 49.227(13) 14_456 2_565
Sb2 Sr3 Sr4 92.98(2) 5_455 2_565
Cd1 Sr3 Sr4 135.329(17) 5_455 2_565
Cd1 Sr3 Sr4 60.76(2) 14_556 2_565
Cd1 Sr3 Sr4 135.329(17) 5 2_565
Cd1 Sr3 Sr4 60.76(2) 14_456 2_565
Sb3 Sr3 Sr4 111.128(14) 5_455 1_565
Sb3 Sr3 Sr4 111.128(14) 5 1_565
Sb2 Sr3 Sr4 92.98(2) 14_556 1_565
Sb2 Sr3 Sr4 49.227(13) 5 1_565
Sb2 Sr3 Sr4 92.98(2) 14_456 1_565
Sb2 Sr3 Sr4 49.227(13) 5_455 1_565
Cd1 Sr3 Sr4 60.76(2) 5_455 1_565
Cd1 Sr3 Sr4 135.329(17) 14_556 1_565
Cd1 Sr3 Sr4 60.76(2) 5 1_565
Cd1 Sr3 Sr4 135.329(17) 14_456 1_565
Sr4 Sr3 Sr4 119.21(3) 2_565 1_565
Sb2 Sr4 Sb2 180.000(14) 13_455 5_545
Sb2 Sr4 Sb2 92.39(3) 13_455 13
Sb2 Sr4 Sb2 87.61(3) 5_545 13
Sb2 Sr4 Sb2 87.61(3) 13_455 5_445
Sb2 Sr4 Sb2 92.39(3) 5_545 5_445
Sb2 Sr4 Sb2 180.000(14) 13 5_445
Sb2 Sr4 Sb1 91.214(7) 13_455 .
Sb2 Sr4 Sb1 88.786(7) 5_545 .
Sb2 Sr4 Sb1 91.214(8) 13 .
Sb2 Sr4 Sb1 88.786(8) 5_445 .
Sb2 Sr4 Sb1 88.785(8) 13_455 9
Sb2 Sr4 Sb1 91.215(8) 5_545 9
Sb2 Sr4 Sb1 88.785(8) 13 9
Sb2 Sr4 Sb1 91.215(8) 5_445 9
Sb1 Sr4 Sb1 180.0 . 9
Sb2 Sr4 Cd1 100.68(2) 13_455 13
Sb2 Sr4 Cd1 79.32(2) 5_545 13
Sb2 Sr4 Cd1 47.291(15) 13 13
Sb2 Sr4 Cd1 132.709(14) 5_445 13
Sb1 Sr4 Cd1 45.043(16) . 13
Sb1 Sr4 Cd1 134.956(16) 9 13
Sb2 Sr4 Cd1 79.32(2) 13_455 5_445
Sb2 Sr4 Cd1 100.68(2) 5_545 5_445
Sb2 Sr4 Cd1 132.709(14) 13 5_445
Sb2 Sr4 Cd1 47.291(15) 5_445 5_445
Sb1 Sr4 Cd1 134.957(16) . 5_445
Sb1 Sr4 Cd1 45.044(16) 9 5_445
Cd1 Sr4 Cd1 180.000(7) 13 5_445
Sb2 Sr4 Cd1 47.291(15) 13_455 13_455
Sb2 Sr4 Cd1 132.709(14) 5_545 13_455
Sb2 Sr4 Cd1 100.68(2) 13 13_455
Sb2 Sr4 Cd1 79.32(2) 5_445 13_455
Sb1 Sr4 Cd1 45.043(16) . 13_455
Sb1 Sr4 Cd1 134.956(16) 9 13_455
Cd1 Sr4 Cd1 73.49(3) 13 13_455
Cd1 Sr4 Cd1 106.51(3) 5_445 13_455
Sb2 Sr4 Cd1 132.709(14) 13_455 5_545
Sb2 Sr4 Cd1 47.291(15) 5_545 5_545
Sb2 Sr4 Cd1 79.32(2) 13 5_545
Sb2 Sr4 Cd1 100.68(2) 5_445 5_545
Sb1 Sr4 Cd1 134.957(16) . 5_545
Sb1 Sr4 Cd1 45.044(16) 9 5_545
Cd1 Sr4 Cd1 106.51(3) 13 5_545
Cd1 Sr4 Cd1 73.49(3) 5_445 5_545
Cd1 Sr4 Cd1 180.000(7) 13_455 5_545
Sb2 Sr4 Sr3 52.069(17) 13_455 9_565
Sb2 Sr4 Sr3 127.931(17) 5_545 9_565
Sb2 Sr4 Sr3 52.069(17) 13 9_565
Sb2 Sr4 Sr3 127.931(17) 5_445 9_565
Sb1 Sr4 Sr3 64.381(19) . 9_565
Sb1 Sr4 Sr3 115.62(2) 9 9_565
Cd1 Sr4 Sr3 49.740(12) 13 9_565
Cd1 Sr4 Sr3 130.260(12) 5_445 9_565
Cd1 Sr4 Sr3 49.740(12) 13_455 9_565
Cd1 Sr4 Sr3 130.260(12) 5_545 9_565
Sb2 Sr4 Sr3 127.931(17) 13_455 1_545
Sb2 Sr4 Sr3 52.069(17) 5_545 1_545
Sb2 Sr4 Sr3 127.931(17) 13 1_545
Sb2 Sr4 Sr3 52.069(17) 5_445 1_545
Sb1 Sr4 Sr3 115.619(19) . 1_545
Sb1 Sr4 Sr3 64.38(2) 9 1_545
Cd1 Sr4 Sr3 130.260(12) 13 1_545
Cd1 Sr4 Sr3 49.740(12) 5_445 1_545
Cd1 Sr4 Sr3 130.260(12) 13_455 1_545
Cd1 Sr4 Sr3 49.740(12) 5_545 1_545
Sr3 Sr4 Sr3 180.000(15) 9_565 1_545
Sr1 F1 Sr1 99.60(14) 9_566 2_564
Sr1 F1 Sr2 107.08(2) 9_566 5_455
Sr1 F1 Sr2 107.08(3) 2_564 5_455
Sr1 F1 Sr2 107.08(2) 9_566 5
Sr1 F1 Sr2 107.08(3) 2_564 5
Sr2 F1 Sr2 125.88(15) 5_455 5

loop_
_geom_bond_atom_site_label_1
_geom_bond_atom_site_label_2
_geom_bond_distance
_geom_bond_site_symmetry_2
Sb1 Cd1 2.8596(9) 13_455
Sb1 Cd1 2.8596(9) 13
Sb1 Sr1 3.3104(9) 6_554
Sb1 Sr1 3.3104(9) 6_454
Sb1 Sr4 3.3191(14) .
Sb1 Sr1 3.3866(11) 10_556
Sb1 Sr2 3.5724(14) .
Sb2 Sb2 2.8064(13) 10_556
Sb2 Cd1 2.9826(12) .
Sb2 Sr4 3.2964(10) 5_455
Sb2 Sr4 3.2964(10) 5
Sb2 Sr3 3.4333(10) 5_445
Sb2 Sr3 3.4333(10) 5_545
Sb2 Sr2 3.6255(10) 5
Sb2 Sr2 3.6255(10) 5_455
Sb3 Cd1 2.9275(10) .
Sb3 Cd1 2.9276(10) 10_556
Sb3 Sr1 3.3750(9) 6_454
Sb3 Sr1 3.3750(9) 13_556
Sb3 Sr1 3.3750(9) 13_456
Sb3 Sr1 3.3750(9) 6_554
Sb3 Sr3 3.3900(11) 5_545
Sb3 Sr3 3.3900(11) 5_445
Cd1 Sb1 2.8596(9) 13_455
Cd1 Sb1 2.8596(9) 13
Cd1 Sr3 3.4776(10) 5_545
Cd1 Sr3 3.4776(10) 5_445
Cd1 Sr1 3.7076(13) 10_556
Cd1 Sr1 3.9277(12) 6_454
Cd1 Sr1 3.9277(12) 6_554
Cd1 Sr4 3.9763(11) 5
Cd1 Sr4 3.9763(11) 5_455
Sr1 F1 2.509(3) 9_566
Sr1 Sb1 3.3103(9) 6
Sr1 Sb1 3.3103(9) 6_455
Sr1 Sb3 3.3751(9) 13_556
Sr1 Sb3 3.3751(9) 13_456
Sr1 Sb1 3.3867(11) 10_556
Sr1 Cd1 3.7075(13) 10_556
Sr1 Sr1 3.8329(18) 10_557
Sr1 Cd1 3.9277(12) 6_455
Sr1 Cd1 3.9277(12) 6
Sr1 Sr2 4.1676(12) 13_556
Sr1 Sr2 4.1676(12) 13_456
Sr2 F1 2.671(2) 5_545
Sr2 F1 2.671(2) 5_445
Sr2 Sb1 3.5724(14) 10_556
Sr2 Sb2 3.6255(10) 5_445
Sr2 Sb2 3.6255(10) 14_446
Sr2 Sb2 3.6255(10) 5_545
Sr2 Sb2 3.6255(10) 14_546
Sr2 Sr1 4.1676(12) 13_556
Sr2 Sr1 4.1676(12) 6_554
Sr2 Sr1 4.1676(12) 13_456
Sr2 Sr1 4.1676(12) 6_454
Sr3 Sb3 3.3899(11) 5_455
Sr3 Sb3 3.3899(11) 5
Sr3 Sb2 3.4334(9) 14_556
Sr3 Sb2 3.4334(10) 5
Sr3 Sb2 3.4334(10) 14_456
Sr3 Sb2 3.4334(9) 5_455
Sr3 Cd1 3.4776(10) 5_455
Sr3 Cd1 3.4776(10) 14_556
Sr3 Cd1 3.4776(10) 5
Sr3 Cd1 3.4776(10) 14_456
Sr3 Sr4 4.2686(14) 2_565
Sr3 Sr4 4.2686(14) 1_565
Sr4 Sb2 3.2964(10) 13_455
Sr4 Sb2 3.2964(10) 5_545
Sr4 Sb2 3.2964(10) 13
Sr4 Sb2 3.2964(10) 5_445
Sr4 Sb1 3.3191(14) 9
Sr4 Cd1 3.9763(11) 13
Sr4 Cd1 3.9763(11) 5_445
Sr4 Cd1 3.9763(11) 13_455
Sr4 Cd1 3.9763(11) 5_545
Sr4 Sr3 4.2686(14) 9_565
Sr4 Sr3 4.2686(14) 1_545
F1 Sr1 2.509(3) 9_566
F1 Sr1 2.509(3) 2_564
F1 Sr2 2.671(2) 5_455
F1 Sr2 2.671(2) 5
